data_7055126
loop_
_publ_author_name
'Mukherjee, Prasun'
'Paul, Sanjay'
'Das, Asish R.'

_publ_section_title
;
 Expeditious synthesis of functionalized tricyclic 4-spiro
 pyrano[2,3-c]pyrazoles in aqueous medium using dodecylbenzenesulphonic
 acid as a Br\/onsted acid--surfactant-combined catalyst
;
_journal_issue 12
_journal_name_full 'New J. Chem.'
_journal_page_first 9480
_journal_paper_doi 10.1039/C5NJ01728A
_journal_volume 39
_journal_year 2015
_chemical_formula_moiety 'C24 H19 N3 O3'
_chemical_formula_sum 'C24 H19 N3 O3'
_chemical_formula_weight 397.42
_chemical_name_systematic
; 
 ? 
;
_space_group_IT_number 2
_symmetry_cell_setting triclinic
_symmetry_space_group_name_Hall '-P 1'
_symmetry_space_group_name_H-M 'P -1'
_atom_sites_solution_hydrogens geom
_atom_sites_solution_primary direct
_atom_sites_solution_secondary difmap
_audit_creation_method SHELXL-97
_audit_update_record
;
2014-12-15 deposited with the CCDC.
2015-09-24 downloaded from the CCDC.
;
_cell_angle_alpha 98.521(5)
_cell_angle_beta 97.359(5)
_cell_angle_gamma 107.517(4)
_cell_formula_units_Z 2
_cell_length_a 8.6306(9)
_cell_length_b 10.7523(12)
_cell_length_c 11.2579(13)
_cell_measurement_temperature 296(2)
_cell_volume 968.62(19)
_computing_structure_refinement 'SHELXL-97 (Sheldrick, 2008)'
_computing_structure_solution 'SHELXS-97 (Sheldrick, 2008)'
_diffrn_ambient_temperature 296(2)
_diffrn_measured_fraction_theta_full 0.950
_diffrn_measured_fraction_theta_max 0.950
_diffrn_radiation_monochromator graphite
_diffrn_radiation_source 'fine-focus sealed tube'
_diffrn_radiation_type MoK\a
_diffrn_radiation_wavelength 0.71073
_diffrn_reflns_av_R_equivalents 0.0390
_diffrn_reflns_av_sigmaI/netI 0.0605
_diffrn_reflns_limit_h_max 12
_diffrn_reflns_limit_h_min -12
_diffrn_reflns_limit_k_max 14
_diffrn_reflns_limit_k_min -15
_diffrn_reflns_limit_l_max 16
_diffrn_reflns_limit_l_min -15
_diffrn_reflns_number 12814
_diffrn_reflns_theta_full 30.54
_diffrn_reflns_theta_max 30.54
_diffrn_reflns_theta_min 2.47
_exptl_absorpt_coefficient_mu 0.092
_exptl_crystal_density_diffrn 1.363
_exptl_crystal_density_method 'not measured'
_exptl_crystal_description niddle
_exptl_crystal_F_000 416
_refine_diff_density_max 0.567
_refine_diff_density_min -0.399
_refine_diff_density_rms 0.112
_refine_ls_extinction_coef 0.025(9)
_refine_ls_extinction_expression Fc^*^=kFc[1+0.001xFc^2^\l^3^/sin(2\q)]^-1/4^
_refine_ls_extinction_method SHELXL
_refine_ls_goodness_of_fit_ref 1.048
_refine_ls_hydrogen_treatment mixed
_refine_ls_matrix_type full
_refine_ls_number_parameters 273
_refine_ls_number_reflns 5637
_refine_ls_number_restraints 0
_refine_ls_restrained_S_all 1.048
_refine_ls_R_factor_all 0.1346
_refine_ls_R_factor_gt 0.1194
_refine_ls_shift/su_max 0.161
_refine_ls_shift/su_mean 0.010
_refine_ls_structure_factor_coef Fsqd
_refine_ls_weighting_details 'calc w=1/[\s^2^(Fo^2^)+(0.1593P)^2^+5.0988P] where P=(Fo^2^+2Fc^2^)/3'
_refine_ls_weighting_scheme calc
_refine_ls_wR_factor_gt 0.4014
_refine_ls_wR_factor_ref 0.4097
_reflns_number_gt 4286
_reflns_number_total 5637
_reflns_threshold_expression >2sigma(I)
_cod_data_source_file c5nj01728a2.cif
_cod_data_source_block pmi
_cod_depositor_comments
;
The following automatic conversions were performed:

'_symmetry_cell_setting' value 'Triclinic' changed to 'triclinic'
according to
/usr/data/users/saulius/crontab/automatic-downloads/rss-feeds/RSC/lib/dictionaries/cif_core.dic
dictionary named 'cif_core.dic' version 2.4.2 from 2011-04-26.

Automatic conversion script
Id: cif_fix_values 3271 2015-04-21 07:52:19Z andrius 

 Adding full bibliography for 7055124--7055127.cif.
;
_cod_original_sg_symbol_H-M P-1
_cod_database_code 7055126

loop_
_symmetry_equiv_pos_as_xyz
'x, y, z'
'-x, -y, -z'

loop_
_atom_site_label
_atom_site_type_symbol
_atom_site_fract_x
_atom_site_fract_y
_atom_site_fract_z
_atom_site_U_iso_or_equiv
_atom_site_adp_type
_atom_site_occupancy
_atom_site_symmetry_multiplicity
_atom_site_calc_flag
_atom_site_refinement_flags
O1 O 0.4003(5) 0.3259(4) 0.4199(4) 0.0543(12) Uani 1 1 d .
O2 O 0.7238(5) 0.2027(4) 0.4508(3) 0.0503(10) Uani 1 1 d .
O3 O 0.3409(4) 0.0377(3) 0.0771(3) 0.0356(8) Uani 1 1 d .
N1 N 0.2389(5) 0.1904(4) -0.0135(4) 0.0344(8) Uani 1 1 d .
N2 N 0.2638(5) 0.3253(4) 0.0083(4) 0.0395(9) Uani 1 1 d .
N3 N 0.6613(5) 0.4648(4) 0.4221(4) 0.0421(10) Uani 1 1 d .
H3 H 0.6692 0.5240 0.4851 0.050 Uiso 1 1 calc R
C1 C -0.0879(7) -0.0470(6) -0.3320(5) 0.0488(13) Uani 1 1 d .
H1 H -0.1610 -0.0987 -0.4023 0.059 Uiso 1 1 calc R
C2 C -0.0342(7) 0.0897(6) -0.3155(5) 0.0502(14) Uani 1 1 d .
H2 H -0.0696 0.1301 -0.3763 0.060 Uiso 1 1 calc R
C3 C 0.0717(7) 0.1681(5) -0.2098(5) 0.0439(12) Uani 1 1 d .
H3A H 0.1047 0.2603 -0.1990 0.053 Uiso 1 1 calc R
C4 C 0.1278(6) 0.1081(5) -0.1207(4) 0.0333(9) Uani 1 1 d .
C5 C 0.3401(5) 0.1628(4) 0.0736(4) 0.0300(8) Uani 1 1 d .
C6 C 0.4321(5) 0.2768(4) 0.1538(4) 0.0306(9) Uani 1 1 d .
C7 C 0.5567(5) 0.2788(4) 0.2598(4) 0.0298(8) Uani 1 1 d .
C8 C 0.7309(5) 0.3627(4) 0.2545(4) 0.0316(9) Uani 1 1 d .
C9 C 0.7856(6) 0.4702(4) 0.3524(4) 0.0351(10) Uani 1 1 d .
C10 C 0.9418(6) 0.5631(5) 0.3721(6) 0.0460(13) Uani 1 1 d .
H10 H 0.9783 0.6333 0.4391 0.055 Uiso 1 1 calc R
C11 C 1.0407(7) 0.5474(6) 0.2887(7) 0.0551(15) Uani 1 1 d .
H11 H 1.1467 0.6081 0.3003 0.066 Uiso 1 1 calc R
C12 C 0.3788(6) 0.3759(5) 0.1079(5) 0.0364(10) Uani 1 1 d .
C13 C 0.4363(8) 0.5222(5) 0.1608(6) 0.0534(14) Uani 1 1 d .
H13A H 0.3795 0.5656 0.1107 0.080 Uiso 1 1 calc R
H13B H 0.5531 0.5587 0.1636 0.080 Uiso 1 1 calc R
H13C H 0.4131 0.5358 0.2420 0.080 Uiso 1 1 calc R
C14 C 0.5267(6) 0.3548(4) 0.3782(4) 0.0367(10) Uani 1 1 d .
C15 C 0.8303(7) 0.3500(5) 0.1707(5) 0.0417(11) Uani 1 1 d .
H15 H 0.7935 0.2799 0.1036 0.050 Uiso 1 1 calc R
C16 C 0.9876(7) 0.4441(6) 0.1879(7) 0.0548(15) Uani 1 1 d .
H16 H 1.0565 0.4374 0.1318 0.066 Uiso 1 1 calc R
C17 C 0.5377(5) 0.1338(4) 0.2653(4) 0.0303(8) Uani 1 1 d .
C18 C 0.6370(6) 0.1088(5) 0.3708(4) 0.0351(9) Uani 1 1 d .
C19 C 0.6328(7) -0.0311(5) 0.3749(5) 0.0442(12) Uani 1 1 d .
H19A H 0.6530 -0.0401 0.4594 0.053 Uiso 1 1 calc R
H19B H 0.7207 -0.0486 0.3368 0.053 Uiso 1 1 calc R
C20 C 0.4676(7) -0.1342(5) 0.3099(5) 0.0418(11) Uani 1 1 d .
H20A H 0.4753 -0.2228 0.3061 0.050 Uiso 1 1 calc R
H20B H 0.3820 -0.1270 0.3560 0.050 Uiso 1 1 calc R
C21 C 0.4216(7) -0.1134(4) 0.1820(4) 0.0380(10) Uani 1 1 d .
H21A H 0.4921 -0.1413 0.1307 0.046 Uiso 1 1 calc R
H21B H 0.3082 -0.1684 0.1484 0.046 Uiso 1 1 calc R
C22 C 0.4389(6) 0.0279(4) 0.1799(4) 0.0303(8) Uani 1 1 d .
C23 C 0.0757(6) -0.0297(5) -0.1356(5) 0.0390(10) Uani 1 1 d .
H23 H 0.1117 -0.0704 -0.0753 0.047 Uiso 1 1 calc R
C24 C -0.0316(7) -0.1058(5) -0.2426(5) 0.0450(12) Uani 1 1 d .
H24 H -0.0658 -0.1981 -0.2539 0.054 Uiso 1 1 calc R

loop_
_atom_site_aniso_label
_atom_site_aniso_U_11
_atom_site_aniso_U_22
_atom_site_aniso_U_33
_atom_site_aniso_U_23
_atom_site_aniso_U_13
_atom_site_aniso_U_12
O1 0.051(2) 0.039(2) 0.058(2) -0.0139(17) 0.0265(19) -0.0026(16)
O2 0.057(2) 0.039(2) 0.0358(18) 0.0017(15) -0.0135(16) -0.0013(17)
O3 0.0443(18) 0.0213(14) 0.0343(16) -0.0040(11) -0.0084(13) 0.0115(13)
N1 0.0333(19) 0.0279(18) 0.039(2) 0.0015(15) 0.0007(15) 0.0110(15)
N2 0.041(2) 0.0254(18) 0.050(2) 0.0046(16) 0.0017(18) 0.0132(16)
N3 0.044(2) 0.0264(18) 0.040(2) -0.0117(15) 0.0083(17) -0.0022(16)
C1 0.041(3) 0.048(3) 0.046(3) 0.003(2) -0.014(2) 0.010(2)
C2 0.050(3) 0.047(3) 0.047(3) 0.011(2) -0.015(2) 0.017(2)
C3 0.040(3) 0.031(2) 0.057(3) 0.010(2) -0.008(2) 0.0119(19)
C4 0.030(2) 0.031(2) 0.038(2) 0.0041(17) 0.0026(17) 0.0103(16)
C5 0.031(2) 0.0241(19) 0.033(2) 0.0011(15) 0.0022(16) 0.0092(15)
C6 0.031(2) 0.0223(18) 0.036(2) -0.0005(15) 0.0053(16) 0.0074(15)
C7 0.0297(19) 0.0195(17) 0.034(2) -0.0042(14) 0.0060(15) 0.0029(14)
C8 0.028(2) 0.0255(19) 0.038(2) 0.0026(16) 0.0025(16) 0.0073(15)
C9 0.033(2) 0.025(2) 0.040(2) 0.0008(17) 0.0014(17) 0.0044(16)
C10 0.034(2) 0.029(2) 0.062(3) 0.005(2) -0.003(2) -0.0021(18)
C11 0.033(3) 0.041(3) 0.083(4) 0.013(3) 0.009(3) 0.001(2)
C12 0.035(2) 0.025(2) 0.049(3) 0.0024(18) 0.0060(19) 0.0108(17)
C13 0.059(3) 0.024(2) 0.069(4) 0.001(2) 0.002(3) 0.009(2)
C14 0.038(2) 0.026(2) 0.036(2) -0.0080(16) 0.0070(18) 0.0010(17)
C15 0.041(3) 0.035(2) 0.048(3) 0.002(2) 0.011(2) 0.012(2)
C16 0.041(3) 0.047(3) 0.083(4) 0.021(3) 0.026(3) 0.015(2)
C17 0.032(2) 0.0249(19) 0.030(2) 0.0006(15) 0.0040(16) 0.0066(16)
C18 0.033(2) 0.033(2) 0.032(2) 0.0039(17) 0.0019(17) 0.0035(17)
C19 0.051(3) 0.040(3) 0.039(3) 0.006(2) -0.003(2) 0.016(2)
C20 0.053(3) 0.031(2) 0.036(2) 0.0059(18) 0.001(2) 0.010(2)
C21 0.050(3) 0.0233(19) 0.035(2) -0.0015(16) -0.0003(19) 0.0101(18)
C22 0.035(2) 0.0238(18) 0.0287(19) -0.0004(14) 0.0017(16) 0.0089(16)
C23 0.041(2) 0.033(2) 0.038(2) 0.0071(18) -0.0043(19) 0.0095(19)
C24 0.045(3) 0.033(2) 0.046(3) 0.003(2) -0.009(2) 0.006(2)

loop_
_atom_type_symbol
_atom_type_description
_atom_type_scat_dispersion_real
_atom_type_scat_dispersion_imag
_atom_type_scat_source
C C 0.0033 0.0016 'International Tables Vol C Tables 4.2.6.8 and 6.1.1.4'
H H 0.0000 0.0000 'International Tables Vol C Tables 4.2.6.8 and 6.1.1.4'
N N 0.0061 0.0033 'International Tables Vol C Tables 4.2.6.8 and 6.1.1.4'
O O 0.0106 0.0060 'International Tables Vol C Tables 4.2.6.8 and 6.1.1.4'

loop_
_geom_angle_atom_site_label_1
_geom_angle_atom_site_label_2
_geom_angle_atom_site_label_3
_geom_angle
C5 O3 C22 114.1(3)
C5 N1 N2 109.3(4)
C5 N1 C4 131.5(4)
N2 N1 C4 119.0(4)
C12 N2 N1 105.5(4)
C14 N3 C9 111.8(4)
C14 N3 H3 124.1
C9 N3 H3 124.1
C24 C1 C2 118.9(5)
C24 C1 H1 120.5
C2 C1 H1 120.5
C1 C2 C3 121.1(5)
C1 C2 H2 119.4
C3 C2 H2 119.4
C4 C3 C2 119.5(5)
C4 C3 H3A 120.3
C2 C3 H3A 120.3
C3 C4 C23 120.3(5)
C3 C4 N1 118.7(4)
C23 C4 N1 121.0(4)
N1 C5 C6 109.8(4)
N1 C5 O3 122.7(4)
C6 C5 O3 127.5(4)
C5 C6 C12 103.3(4)
C5 C6 C7 122.5(4)
C12 C6 C7 134.1(4)
C6 C7 C8 112.9(4)
C6 C7 C17 106.8(3)
C8 C7 C17 113.9(4)
C6 C7 C14 109.5(4)
C8 C7 C14 101.3(3)
C17 C7 C14 112.3(4)
C15 C8 C9 119.9(4)
C15 C8 C7 131.0(4)
C9 C8 C7 109.1(4)
C10 C9 C8 122.0(5)
C10 C9 N3 128.4(5)
C8 C9 N3 109.6(4)
C11 C10 C9 117.2(5)
C11 C10 H10 121.4
C9 C10 H10 121.4
C10 C11 C16 122.1(5)
C10 C11 H11 118.9
C16 C11 H11 118.9
N2 C12 C6 112.0(4)
N2 C12 C13 120.6(5)
C6 C12 C13 127.4(5)
C12 C13 H13A 109.5
C12 C13 H13B 109.5
H13A C13 H13B 109.5
C12 C13 H13C 109.5
H13A C13 H13C 109.5
H13B C13 H13C 109.5
O1 C14 N3 125.8(4)
O1 C14 C7 125.9(4)
N3 C14 C7 108.1(4)
C8 C15 C16 118.9(5)
C8 C15 H15 120.5
C16 C15 H15 120.5
C11 C16 C15 119.8(6)
C11 C16 H16 120.1
C15 C16 H16 120.1
C22 C17 C18 118.2(4)
C22 C17 C7 124.6(4)
C18 C17 C7 117.3(4)
O2 C18 C17 119.3(4)
O2 C18 C19 121.6(5)
C17 C18 C19 119.1(4)
C18 C19 C20 112.5(4)
C18 C19 H19A 109.1
C20 C19 H19A 109.1
C18 C19 H19B 109.1
C20 C19 H19B 109.1
H19A C19 H19B 107.8
C21 C20 C19 110.9(4)
C21 C20 H20A 109.5
C19 C20 H20A 109.5
C21 C20 H20B 109.5
C19 C20 H20B 109.5
H20A C20 H20B 108.1
C22 C21 C20 111.9(4)
C22 C21 H21A 109.2
C20 C21 H21A 109.2
C22 C21 H21B 109.2
C20 C21 H21B 109.2
H21A C21 H21B 107.9
C17 C22 O3 123.9(4)
C17 C22 C21 125.5(4)
O3 C22 C21 110.7(4)
C4 C23 C24 118.8(5)
C4 C23 H23 120.6
C24 C23 H23 120.6
C1 C24 C23 121.3(5)
C1 C24 H24 119.4
C23 C24 H24 119.4

loop_
_geom_bond_atom_site_label_1
_geom_bond_atom_site_label_2
_geom_bond_distance
O1 C14 1.215(6)
O2 C18 1.222(6)
O3 C5 1.353(5)
O3 C22 1.381(5)
N1 C5 1.355(6)
N1 N2 1.380(5)
N1 C4 1.426(6)
N2 C12 1.321(7)
N3 C14 1.359(6)
N3 C9 1.401(6)
N3 H3 0.8600
C1 C24 1.377(8)
C1 C2 1.377(8)
C1 H1 0.9300
C2 C3 1.386(7)
C2 H2 0.9300
C3 C4 1.384(7)
C3 H3A 0.9300
C4 C23 1.390(7)
C5 C6 1.361(6)
C6 C12 1.419(6)
C6 C7 1.493(6)
C7 C8 1.516(6)
C7 C17 1.530(6)
C7 C14 1.551(6)
C8 C15 1.373(7)
C8 C9 1.391(6)
C9 C10 1.383(6)
C10 C11 1.372(9)
C10 H10 0.9300
C11 C16 1.385(10)
C11 H11 0.9300
C12 C13 1.501(7)
C13 H13A 0.9600
C13 H13B 0.9600
C13 H13C 0.9600
C15 C16 1.397(8)
C15 H15 0.9300
C16 H16 0.9300
C17 C22 1.353(6)
C17 C18 1.479(6)
C18 C19 1.502(7)
C19 C20 1.529(7)
C19 H19A 0.9700
C19 H19B 0.9700
C20 C21 1.511(7)
C20 H20A 0.9700
C20 H20B 0.9700
C21 C22 1.485(6)
C21 H21A 0.9700
C21 H21B 0.9700
C23 C24 1.395(7)
C23 H23 0.9300
C24 H24 0.9300
